data_4134763
loop_
_publ_author_name
'Cui, Peng-Fei'
'Lin, Yue-Jian'
'Li, Zhen-Hua'
'Jin, Guo-Xin'

_publ_section_title
;
 Dihydrogen Bond Interaction Induced Separation of Hexane Isomers by
 Self-Assembled Carborane Metallacycles.
;
_journal_name_full 'Journal of the American Chemical Society'
_journal_paper_doi 10.1021/jacs.0c03176
_journal_year 2020
_chemical_formula_sum 'C8 H11 B5 N S'
_chemical_formula_weight 207.29
_space_group_crystal_system monoclinic
_space_group_IT_number 14
_space_group_name_Hall '-P 2ybc'
_space_group_name_H-M_alt 'P 1 21/c 1'
_atom_sites_solution_hydrogens mixed
_audit_creation_method SHELXL-2014/7
_cell_angle_alpha 90
_cell_angle_beta 106.522(2)
_cell_angle_gamma 90
_cell_formula_units_Z 4
_cell_length_a 12.2385(19)
_cell_length_b 7.2735(11)
_cell_length_c 12.3850(19)
_cell_measurement_reflns_used 3160
_cell_measurement_temperature 173(2)
_cell_measurement_theta_max 27.41
_cell_measurement_theta_min 2.80
_cell_volume 1057.0(3)
_computing_cell_refinement 'Bruker SAINT'
_computing_data_collection 'Bruker APEX2'
_computing_data_reduction 'Bruker SAINT'
_computing_molecular_graphics 'Bruker SHELXTL'
_computing_publication_material 'Bruker SHELXTL'
_computing_structure_refinement 'SHELXL-2014/7 (Sheldrick, 2014)'
_computing_structure_solution 'SHELXS-97 (Sheldrick, 2008)'
_diffrn_ambient_temperature 173(2)
_diffrn_measured_fraction_theta_full 0.990
_diffrn_measured_fraction_theta_max 0.988
_diffrn_measurement_device_type 'Bruker APEX-II CCD'
_diffrn_measurement_method '\f and \w scans'
_diffrn_radiation_type MoK\a
_diffrn_radiation_wavelength 0.71073
_diffrn_reflns_av_R_equivalents 0.0248
_diffrn_reflns_av_unetI/netI 0.0306
_diffrn_reflns_Laue_measured_fraction_full 0.990
_diffrn_reflns_Laue_measured_fraction_max 0.988
_diffrn_reflns_limit_h_max 15
_diffrn_reflns_limit_h_min -15
_diffrn_reflns_limit_k_max 9
_diffrn_reflns_limit_k_min -5
_diffrn_reflns_limit_l_max 15
_diffrn_reflns_limit_l_min -14
_diffrn_reflns_number 7247
_diffrn_reflns_point_group_measured_fraction_full 0.990
_diffrn_reflns_point_group_measured_fraction_max 0.988
_diffrn_reflns_theta_full 25.242
_diffrn_reflns_theta_max 27.408
_diffrn_reflns_theta_min 1.736
_exptl_absorpt_coefficient_mu 0.259
_exptl_absorpt_correction_T_max 0.746
_exptl_absorpt_correction_T_min 0.641
_exptl_absorpt_correction_type multi-scan
_exptl_absorpt_process_details sadabs
_exptl_crystal_colour yellow
_exptl_crystal_density_diffrn 1.303
_exptl_crystal_description block
_exptl_crystal_F_000 428
_exptl_crystal_size_max 0.450
_exptl_crystal_size_mid 0.360
_exptl_crystal_size_min 0.130
_refine_diff_density_max 0.343
_refine_diff_density_min -0.328
_refine_diff_density_rms 0.057
_refine_ls_extinction_method none
_refine_ls_goodness_of_fit_ref 1.144
_refine_ls_hydrogen_treatment mixed
_refine_ls_matrix_type full
_refine_ls_number_parameters 140
_refine_ls_number_reflns 2386
_refine_ls_number_restraints 1
_refine_ls_restrained_S_all 1.144
_refine_ls_R_factor_all 0.0528
_refine_ls_R_factor_gt 0.0441
_refine_ls_shift/su_max 0.002
_refine_ls_shift/su_mean 0.000
_refine_ls_structure_factor_coef Fsqd
_refine_ls_weighting_details 'w=1/[\s^2^(Fo^2^)+(0.0444P)^2^+0.9060P] where P=(Fo^2^+2Fc^2^)/3'
_refine_ls_weighting_scheme calc
_refine_ls_wR_factor_gt 0.1173
_refine_ls_wR_factor_ref 0.1217
_reflns_Friedel_coverage 0.000
_reflns_number_gt 2040
_reflns_number_total 2386
_reflns_threshold_expression 'I > 2\s(I)'
_cod_data_source_file ja0c03176_si_008.cif
_cod_data_source_block 1
_cod_original_sg_symbol_H-M 'P 21/c'
_cod_database_code 4134763
_shelx_shelxl_version_number 2014/7
_shelx_space_group_comment
; 
The symmetry employed for this shelxl refinement is uniquely defined 
by the following loop, which should always be used as a source of 
symmetry information in preference to the above space-group names. 
They are only intended as comments. 
;
_shelx_estimated_absorpt_t_min 0.892
_shelx_estimated_absorpt_t_max 0.967

loop_
_space_group_symop_operation_xyz
'x, y, z'
'-x, y+1/2, -z+1/2'
'-x, -y, -z'
'x, -y-1/2, z-1/2'

loop_
_atom_site_label
_atom_site_type_symbol
_atom_site_fract_x
_atom_site_fract_y
_atom_site_fract_z
_atom_site_U_iso_or_equiv
_atom_site_adp_type
_atom_site_occupancy
_atom_site_site_symmetry_order
_atom_site_calc_flag
_atom_site_refinement_flags_posn
_atom_site_refinement_flags_adp
_atom_site_refinement_flags_occupancy
_atom_site_disorder_assembly
_atom_site_disorder_group
S1 S 0.24776(4) 0.12324(8) 0.33776(5) 0.03482(18) Uani 1 1 d . . . . .
N1 N 0.18919(14) 0.3720(3) 0.46714(15) 0.0274(4) Uani 1 1 d D . . . .
B1 B 0.49673(18) 0.3009(3) 0.4273(2) 0.0241(4) Uani 1 1 d . . . . .
H1A H 0.4935 0.1695 0.3795 0.029 Uiso 1 1 calc R U . . .
B2 B 0.48934(19) 0.3031(3) 0.56981(19) 0.0245(4) Uani 1 1 d . . . . .
H2 H 0.4807 0.1732 0.6152 0.029 Uiso 1 1 calc R U . . .
B3 B 0.42051(18) 0.5103(3) 0.59033(18) 0.0234(4) Uani 1 1 d . . . . .
H3 H 0.3664 0.5157 0.6496 0.028 Uiso 1 1 calc R U . . .
B4 B 0.38362(18) 0.6348(3) 0.46173(19) 0.0236(4) Uani 1 1 d . . . . .
H4 H 0.3052 0.7224 0.4360 0.028 Uiso 1 1 calc R U . . .
B5 B 0.43037(18) 0.5060(3) 0.36101(18) 0.0236(4) Uani 1 1 d . . . . .
H5 H 0.3829 0.5089 0.2692 0.028 Uiso 1 1 calc R U . . .
C1 C 0.38305(15) 0.3986(3) 0.46216(15) 0.0192(4) Uani 1 1 d . . . . .
C2 C 0.26785(16) 0.3004(3) 0.42405(16) 0.0225(4) Uani 1 1 d . . . . .
C3 C 0.07483(16) 0.3063(3) 0.44882(17) 0.0234(4) Uani 1 1 d . . . . .
C4 C 0.03968(16) 0.2579(3) 0.54097(17) 0.0266(4) Uani 1 1 d . . . . .
H4A H 0.0907 0.2672 0.6146 0.032 Uiso 1 1 calc R U . . .
C5 C -0.07092(17) 0.1953(3) 0.52577(17) 0.0290(4) Uani 1 1 d . . . . .
H5A H -0.0955 0.1605 0.5890 0.035 Uiso 1 1 calc R U . . .
C6 C -0.14530(16) 0.1837(3) 0.41833(18) 0.0280(4) Uani 1 1 d . . . . .
H6 H -0.2207 0.1397 0.4078 0.034 Uiso 1 1 calc R U . . .
C7 C -0.10983(18) 0.2362(4) 0.32648(18) 0.0333(5) Uani 1 1 d . . . . .
H7 H -0.1613 0.2296 0.2529 0.040 Uiso 1 1 calc R U . . .
C8 C 0.00042(18) 0.2985(4) 0.34125(18) 0.0333(5) Uani 1 1 d . . . . .
H8 H 0.0247 0.3354 0.2782 0.040 Uiso 1 1 calc R U . . .
H1 H 0.209(3) 0.452(4) 0.517(2) 0.061(10) Uiso 1 1 d D . . . .

loop_
_atom_site_aniso_label
_atom_site_aniso_U_11
_atom_site_aniso_U_22
_atom_site_aniso_U_33
_atom_site_aniso_U_23
_atom_site_aniso_U_13
_atom_site_aniso_U_12
S1 0.0253(3) 0.0346(3) 0.0460(3) -0.0175(3) 0.0124(2) -0.0074(2)
N1 0.0179(8) 0.0322(9) 0.0326(9) -0.0097(8) 0.0082(7) -0.0050(7)
B1 0.0184(9) 0.0240(11) 0.0316(11) -0.0045(9) 0.0100(8) 0.0003(8)
B2 0.0211(10) 0.0246(11) 0.0278(11) 0.0054(9) 0.0070(8) -0.0003(8)
B3 0.0189(9) 0.0300(12) 0.0228(10) -0.0023(9) 0.0083(8) -0.0028(8)
B4 0.0177(9) 0.0217(10) 0.0313(11) -0.0001(9) 0.0069(8) 0.0019(8)
B5 0.0195(10) 0.0310(12) 0.0203(10) 0.0019(8) 0.0054(8) -0.0018(8)
C1 0.0174(8) 0.0208(9) 0.0201(8) -0.0005(7) 0.0067(6) -0.0011(7)
C2 0.0185(8) 0.0254(10) 0.0242(9) 0.0008(8) 0.0072(7) -0.0034(7)
C3 0.0164(8) 0.0256(10) 0.0290(10) -0.0028(8) 0.0077(7) -0.0002(7)
C4 0.0216(9) 0.0337(11) 0.0234(10) -0.0041(8) 0.0048(7) -0.0004(8)
C5 0.0250(10) 0.0370(12) 0.0276(10) -0.0018(9) 0.0118(8) -0.0032(9)
C6 0.0169(8) 0.0324(11) 0.0343(11) -0.0037(9) 0.0066(8) -0.0013(8)
C7 0.0231(10) 0.0480(14) 0.0252(10) 0.0024(9) 0.0008(8) -0.0028(9)
C8 0.0265(10) 0.0491(14) 0.0247(10) 0.0048(10) 0.0078(8) -0.0046(10)

loop_
_atom_type_symbol
_atom_type_description
_atom_type_scat_dispersion_real
_atom_type_scat_dispersion_imag
_atom_type_scat_source
C C 0.0033 0.0016 'International Tables Vol C Tables 4.2.6.8 and 6.1.1.4'
H H 0.0000 0.0000 'International Tables Vol C Tables 4.2.6.8 and 6.1.1.4'
B B 0.0013 0.0007 'International Tables Vol C Tables 4.2.6.8 and 6.1.1.4'
N N 0.0061 0.0033 'International Tables Vol C Tables 4.2.6.8 and 6.1.1.4'
S S 0.1246 0.1234 'International Tables Vol C Tables 4.2.6.8 and 6.1.1.4'

loop_
_geom_angle_atom_site_label_1
_geom_angle_atom_site_label_2
_geom_angle_atom_site_label_3
_geom_angle
_geom_angle_site_symmetry_1
_geom_angle_site_symmetry_3
_geom_angle_publ_flag
C2 N1 C3 126.16(18) . . ?
C2 N1 H1 119(2) . . ?
C3 N1 H1 115(2) . . ?
C1 B1 B3 104.13(15) . 3_666 ?
C1 B1 B4 104.27(15) . 3_666 ?
B3 B1 B4 60.60(13) 3_666 3_666 ?
C1 B1 B5 58.39(11) . . ?
B3 B1 B5 59.47(13) 3_666 . ?
B4 B1 B5 107.81(16) 3_666 . ?
C1 B1 B2 58.63(12) . . ?
B3 B1 B2 107.94(16) 3_666 . ?
B4 B1 B2 59.57(12) 3_666 . ?
B5 B1 B2 107.59(15) . . ?
C1 B1 H1A 125.1 . . ?
B3 B1 H1A 122.4 3_666 . ?
B4 B1 H1A 122.4 3_666 . ?
B5 B1 H1A 121.8 . . ?
B2 B1 H1A 121.7 . . ?
C1 B2 B4 104.14(15) . 3_666 ?
C1 B2 B5 104.53(15) . 3_666 ?
B4 B2 B5 60.35(12) 3_666 3_666 ?
C1 B2 B3 59.00(12) . . ?
B4 B2 B3 107.30(16) 3_666 . ?
B5 B2 B3 59.21(12) 3_666 . ?
C1 B2 B1 58.66(11) . . ?
B4 B2 B1 59.37(12) 3_666 . ?
B5 B2 B1 107.83(15) 3_666 . ?
B3 B2 B1 107.85(15) . . ?
C1 B2 H2 124.8 . . ?
B4 B2 H2 122.8 3_666 . ?
B5 B2 H2 122.5 3_666 . ?
B3 B2 H2 121.8 . . ?
B1 B2 H2 121.6 . . ?
C1 B3 B5 105.21(15) . 3_666 ?
C1 B3 B1 105.38(15) . 3_666 ?
B5 B3 B1 61.02(13) 3_666 3_666 ?
C1 B3 B4 58.76(12) . . ?
B5 B3 B4 108.46(15) 3_666 . ?
B1 B3 B4 59.87(13) 3_666 . ?
C1 B3 B2 58.84(12) . . ?
B5 B3 B2 60.25(13) 3_666 . ?
B1 B3 B2 109.33(15) 3_666 . ?
B4 B3 B2 108.28(15) . . ?
C1 B3 H3 124.6 . . ?
B5 B3 H3 121.8 3_666 . ?
B1 B3 H3 121.6 3_666 . ?
B4 B3 H3 121.5 . . ?
B2 B3 H3 121.0 . . ?
C1 B4 B1 105.43(15) . 3_666 ?
C1 B4 B2 105.12(15) . 3_666 ?
B1 B4 B2 61.06(12) 3_666 3_666 ?
C1 B4 B3 59.16(12) . . ?
B1 B4 B3 59.53(13) 3_666 . ?
B2 B4 B3 108.27(15) 3_666 . ?
C1 B4 B5 58.54(12) . . ?
B1 B4 B5 108.94(15) 3_666 . ?
B2 B4 B5 60.05(13) 3_666 . ?
B3 B4 B5 108.05(16) . . ?
C1 B4 H4 124.5 . . ?
B1 B4 H4 121.7 3_666 . ?
B2 B4 H4 121.9 3_666 . ?
B3 B4 H4 121.6 . . ?
B5 B4 H4 121.4 . . ?
C1 B5 B3 104.66(15) . 3_666 ?
C1 B5 B2 105.06(15) . 3_666 ?
B3 B5 B2 60.54(13) 3_666 3_666 ?
C1 B5 B4 58.92(12) . . ?
B3 B5 B4 107.76(15) 3_666 . ?
B2 B5 B4 59.60(13) 3_666 . ?
C1 B5 B1 59.04(12) . . ?
B3 B5 B1 59.51(13) 3_666 . ?
B2 B5 B1 108.35(15) 3_666 . ?
B4 B5 B1 108.21(15) . . ?
C1 B5 H5 124.5 . . ?
B3 B5 H5 122.5 3_666 . ?
B2 B5 H5 122.1 3_666 . ?
B4 B5 H5 121.6 . . ?
B1 B5 H5 121.4 . . ?
C2 C1 B5 117.46(15) . . ?
C2 C1 B4 118.04(15) . . ?
B5 C1 B4 62.54(13) . . ?
C2 C1 B2 118.50(16) . . ?
B5 C1 B2 114.36(14) . . ?
B4 C1 B2 113.76(15) . . ?
C2 C1 B1 117.96(16) . . ?
B5 C1 B1 62.56(12) . . ?
B4 C1 B1 114.04(14) . . ?
B2 C1 B1 62.71(12) . . ?
C2 C1 B3 118.95(15) . . ?
B5 C1 B3 113.71(15) . . ?
B4 C1 B3 62.08(13) . . ?
B2 C1 B3 62.16(13) . . ?
B1 C1 B3 113.73(14) . . ?
N1 C2 C1 113.65(17) . . ?
N1 C2 S1 125.04(15) . . ?
C1 C2 S1 121.32(14) . . ?
C4 C3 C8 120.84(18) . . ?
C4 C3 N1 118.39(17) . . ?
C8 C3 N1 120.73(18) . . ?
C3 C4 C5 119.62(18) . . ?
C3 C4 H4A 120.2 . . ?
C5 C4 H4A 120.2 . . ?
C6 C5 C4 119.94(19) . . ?
C6 C5 H5A 120.0 . . ?
C4 C5 H5A 120.0 . . ?
C7 C6 C5 119.98(19) . . ?
C7 C6 H6 120.0 . . ?
C5 C6 H6 120.0 . . ?
C6 C7 C8 120.26(19) . . ?
C6 C7 H7 119.9 . . ?
C8 C7 H7 119.9 . . ?
C3 C8 C7 119.34(19) . . ?
C3 C8 H8 120.3 . . ?
C7 C8 H8 120.3 . . ?

loop_
_geom_bond_atom_site_label_1
_geom_bond_atom_site_label_2
_geom_bond_distance
_geom_bond_site_symmetry_2
_geom_bond_publ_flag
S1 C2 1.647(2) . ?
N1 C2 1.332(3) . ?
N1 C3 1.435(2) . ?
N1 H1 0.839(18) . ?
B1 C1 1.723(3) . ?
B1 B3 1.756(3) 3_666 ?
B1 B4 1.762(3) 3_666 ?
B1 B5 1.783(3) . ?
B1 B2 1.793(3) . ?
B1 H1A 1.1200 . ?
B2 C1 1.722(3) . ?
B2 B4 1.766(3) 3_666 ?
B2 B5 1.774(3) 3_666 ?
B2 B3 1.779(3) . ?
B2 H2 1.1200 . ?
B3 C1 1.725(3) . ?
B3 B5 1.756(3) 3_666 ?
B3 B1 1.756(3) 3_666 ?
B3 B4 1.775(3) . ?
B3 H3 1.1200 . ?
B4 C1 1.718(3) . ?
B4 B1 1.762(3) 3_666 ?
B4 B2 1.766(3) 3_666 ?
B4 B5 1.780(3) . ?
B4 H4 1.1200 . ?
B5 C1 1.711(3) . ?
B5 B3 1.756(3) 3_666 ?
B5 B2 1.774(3) 3_666 ?
B5 H5 1.1200 . ?
C1 C2 1.531(2) . ?
C3 C4 1.375(3) . ?
C3 C8 1.385(3) . ?
C4 C5 1.389(3) . ?
C4 H4A 0.9500 . ?
C5 C6 1.385(3) . ?
C5 H5A 0.9500 . ?
C6 C7 1.382(3) . ?
C6 H6 0.9500 . ?
C7 C8 1.385(3) . ?
C7 H7 0.9500 . ?
C8 H8 0.9500 . ?

loop_
_geom_torsion_atom_site_label_1
_geom_torsion_atom_site_label_2
_geom_torsion_atom_site_label_3
_geom_torsion_atom_site_label_4
_geom_torsion
_geom_torsion_site_symmetry_1
_geom_torsion_site_symmetry_2
_geom_torsion_site_symmetry_3
_geom_torsion_site_symmetry_4
_geom_torsion_publ_flag
B3 B1 B2 C1 95.92(16) 3_666 . . . ?
B4 B1 B2 C1 133.87(16) 3_666 . . . ?
B5 B1 B2 C1 33.15(13) . . . . ?
C1 B1 B2 B4 -133.87(16) . . . 3_666 ?
B3 B1 B2 B4 -37.94(15) 3_666 . . 3_666 ?
B5 B1 B2 B4 -100.72(17) . . . 3_666 ?
C1 B1 B2 B5 -96.47(16) . . . 3_666 ?
B3 B1 B2 B5 -0.5(2) 3_666 . . 3_666 ?
B4 B1 B2 B5 37.40(15) 3_666 . . 3_666 ?
B5 B1 B2 B5 -63.32(19) . . . 3_666 ?
C1 B1 B2 B3 -33.94(14) . . . . ?
B3 B1 B2 B3 62.0(2) 3_666 . . . ?
B4 B1 B2 B3 99.92(17) 3_666 . . . ?
B5 B1 B2 B3 -0.8(2) . . . . ?
B4 B2 B3 C1 96.39(16) 3_666 . . . ?
B5 B2 B3 C1 134.32(15) 3_666 . . . ?
B1 B2 B3 C1 33.80(14) . . . . ?
C1 B2 B3 B5 -134.32(15) . . . 3_666 ?
B4 B2 B3 B5 -37.93(14) 3_666 . . 3_666 ?
B1 B2 B3 B5 -100.52(16) . . . 3_666 ?
C1 B2 B3 B1 -96.68(16) . . . 3_666 ?
B4 B2 B3 B1 -0.3(2) 3_666 . . 3_666 ?
B5 B2 B3 B1 37.64(15) 3_666 . . 3_666 ?
B1 B2 B3 B1 -62.9(2) . . . 3_666 ?
C1 B2 B3 B4 -33.06(14) . . . . ?
B4 B2 B3 B4 63.3(2) 3_666 . . . ?
B5 B2 B3 B4 101.26(16) 3_666 . . . ?
B1 B2 B3 B4 0.7(2) . . . . ?
B5 B3 B4 C1 96.95(16) 3_666 . . . ?
B1 B3 B4 C1 135.29(15) 3_666 . . . ?
B2 B3 B4 C1 33.09(14) . . . . ?
C1 B3 B4 B1 -135.29(15) . . . 3_666 ?
B5 B3 B4 B1 -38.34(15) 3_666 . . 3_666 ?
B2 B3 B4 B1 -102.20(16) . . . 3_666 ?
C1 B3 B4 B2 -97.06(16) . . . 3_666 ?
B5 B3 B4 B2 -0.1(2) 3_666 . . 3_666 ?
B1 B3 B4 B2 38.23(15) 3_666 . . 3_666 ?
B2 B3 B4 B2 -64.0(2) . . . 3_666 ?
C1 B3 B4 B5 -33.50(13) . . . . ?
B5 B3 B4 B5 63.4(2) 3_666 . . . ?
B1 B3 B4 B5 101.79(16) 3_666 . . . ?
B2 B3 B4 B5 -0.4(2) . . . . ?
B1 B4 B5 C1 96.88(17) 3_666 . . . ?
B2 B4 B5 C1 134.86(15) 3_666 . . . ?
B3 B4 B5 C1 33.75(13) . . . . ?
C1 B4 B5 B3 -96.74(16) . . . 3_666 ?
B1 B4 B5 B3 0.1(2) 3_666 . . 3_666 ?
B2 B4 B5 B3 38.12(15) 3_666 . . 3_666 ?
B3 B4 B5 B3 -63.0(2) . . . 3_666 ?
C1 B4 B5 B2 -134.86(15) . . . 3_666 ?
B1 B4 B5 B2 -37.99(15) 3_666 . . 3_666 ?
B3 B4 B5 B2 -101.12(16) . . . 3_666 ?
C1 B4 B5 B1 -33.84(14) . . . . ?
B1 B4 B5 B1 63.0(2) 3_666 . . . ?
B2 B4 B5 B1 101.03(16) 3_666 . . . ?
B3 B4 B5 B1 -0.09(19) . . . . ?
B3 B1 B5 C1 -134.09(15) 3_666 . . . ?
B4 B1 B5 C1 -96.10(16) 3_666 . . . ?
B2 B1 B5 C1 -33.24(13) . . . . ?
C1 B1 B5 B3 134.09(15) . . . 3_666 ?
B4 B1 B5 B3 37.99(14) 3_666 . . 3_666 ?
B2 B1 B5 B3 100.85(16) . . . 3_666 ?
C1 B1 B5 B2 96.91(16) . . . 3_666 ?
B3 B1 B5 B2 -37.18(15) 3_666 . . 3_666 ?
B4 B1 B5 B2 0.8(2) 3_666 . . 3_666 ?
B2 B1 B5 B2 63.66(19) . . . 3_666 ?
C1 B1 B5 B4 33.79(14) . . . . ?
B3 B1 B5 B4 -100.30(16) 3_666 . . . ?
B4 B1 B5 B4 -62.3(2) 3_666 . . . ?
B2 B1 B5 B4 0.55(19) . . . . ?
B3 B5 C1 C2 -148.78(17) 3_666 . . . ?
B2 B5 C1 C2 148.36(16) 3_666 . . . ?
B4 B5 C1 C2 109.08(18) . . . . ?
B1 B5 C1 C2 -109.00(18) . . . . ?
B3 B5 C1 B4 102.14(16) 3_666 . . . ?
B2 B5 C1 B4 39.28(14) 3_666 . . . ?
B1 B5 C1 B4 141.92(15) . . . . ?
B3 B5 C1 B2 -3.1(2) 3_666 . . . ?
B2 B5 C1 B2 -66.0(2) 3_666 . . . ?
B4 B5 C1 B2 -105.25(17) . . . . ?
B1 B5 C1 B2 36.66(15) . . . . ?
B3 B5 C1 B1 -39.77(15) 3_666 . . . ?
B2 B5 C1 B1 -102.64(16) 3_666 . . . ?
B4 B5 C1 B1 -141.92(15) . . . . ?
B3 B5 C1 B3 65.7(2) 3_666 . . . ?
B2 B5 C1 B3 2.9(2) 3_666 . . . ?
B4 B5 C1 B3 -36.42(14) . . . . ?
B1 B5 C1 B3 105.50(16) . . . . ?
B1 B4 C1 C2 148.76(16) 3_666 . . . ?
B2 B4 C1 C2 -147.69(16) 3_666 . . . ?
B3 B4 C1 C2 109.78(17) . . . . ?
B5 B4 C1 C2 -108.18(17) . . . . ?
B1 B4 C1 B5 -103.06(16) 3_666 . . . ?
B2 B4 C1 B5 -39.51(14) 3_666 . . . ?
B3 B4 C1 B5 -142.04(14) . . . . ?
B1 B4 C1 B2 3.2(2) 3_666 . . . ?
B2 B4 C1 B2 66.7(2) 3_666 . . . ?
B3 B4 C1 B2 -35.83(15) . . . . ?
B5 B4 C1 B2 106.21(16) . . . . ?
B1 B4 C1 B1 -66.2(2) 3_666 . . . ?
B2 B4 C1 B1 -2.7(2) 3_666 . . . ?
B3 B4 C1 B1 -105.21(16) . . . . ?
B5 B4 C1 B1 36.83(15) . . . . ?
B1 B4 C1 B3 38.98(14) 3_666 . . . ?
B2 B4 C1 B3 102.53(16) 3_666 . . . ?
B5 B4 C1 B3 142.04(14) . . . . ?
B4 B2 C1 C2 148.45(16) 3_666 . . . ?
B5 B2 C1 C2 -149.05(16) 3_666 . . . ?
B3 B2 C1 C2 -109.64(18) . . . . ?
B1 B2 C1 C2 108.68(18) . . . . ?
B4 B2 C1 B5 3.2(2) 3_666 . . . ?
B5 B2 C1 B5 65.7(2) 3_666 . . . ?
B3 B2 C1 B5 105.08(17) . . . . ?
B1 B2 C1 B5 -36.61(15) . . . . ?
B4 B2 C1 B4 -66.1(2) 3_666 . . . ?
B5 B2 C1 B4 -3.6(2) 3_666 . . . ?
B3 B2 C1 B4 35.79(15) . . . . ?
B1 B2 C1 B4 -105.89(17) . . . . ?
B4 B2 C1 B1 39.77(14) 3_666 . . . ?
B5 B2 C1 B1 102.27(16) 3_666 . . . ?
B3 B2 C1 B1 141.68(15) . . . . ?
B4 B2 C1 B3 -101.91(17) 3_666 . . . ?
B5 B2 C1 B3 -39.41(14) 3_666 . . . ?
B1 B2 C1 B3 -141.68(15) . . . . ?
B3 B1 C1 C2 147.87(16) 3_666 . . . ?
B4 B1 C1 C2 -149.41(16) 3_666 . . . ?
B5 B1 C1 C2 108.22(18) . . . . ?
B2 B1 C1 C2 -109.51(18) . . . . ?
B3 B1 C1 B5 39.64(14) 3_666 . . . ?
B4 B1 C1 B5 102.36(16) 3_666 . . . ?
B2 B1 C1 B5 142.26(16) . . . . ?
B3 B1 C1 B4 2.8(2) 3_666 . . . ?
B4 B1 C1 B4 65.5(2) 3_666 . . . ?
B5 B1 C1 B4 -36.82(15) . . . . ?
B2 B1 C1 B4 105.44(17) . . . . ?
B3 B1 C1 B2 -102.62(16) 3_666 . . . ?
B4 B1 C1 B2 -39.90(15) 3_666 . . . ?
B5 B1 C1 B2 -142.26(16) . . . . ?
B3 B1 C1 B3 -65.8(2) 3_666 . . . ?
B4 B1 C1 B3 -3.1(2) 3_666 . . . ?
B5 B1 C1 B3 -105.47(17) . . . . ?
B2 B1 C1 B3 36.79(15) . . . . ?
B5 B3 C1 C2 149.00(17) 3_666 . . . ?
B1 B3 C1 C2 -147.48(17) 3_666 . . . ?
B4 B3 C1 C2 -108.35(18) . . . . ?
B2 B3 C1 C2 108.94(18) . . . . ?
B5 B3 C1 B5 -66.0(2) 3_666 . . . ?
B1 B3 C1 B5 -2.5(2) 3_666 . . . ?
B4 B3 C1 B5 36.60(14) . . . . ?
B2 B3 C1 B5 -106.11(16) . . . . ?
B5 B3 C1 B4 -102.65(16) 3_666 . . . ?
B1 B3 C1 B4 -39.13(14) 3_666 . . . ?
B2 B3 C1 B4 -142.71(15) . . . . ?
B5 B3 C1 B2 40.07(15) 3_666 . . . ?
B1 B3 C1 B2 103.58(16) 3_666 . . . ?
B4 B3 C1 B2 142.71(15) . . . . ?
B5 B3 C1 B1 3.1(2) 3_666 . . . ?
B1 B3 C1 B1 66.6(2) 3_666 . . . ?
B4 B3 C1 B1 105.70(17) . . . . ?
B2 B3 C1 B1 -37.01(15) . . . . ?
C3 N1 C2 C1 -178.37(18) . . . . ?
C3 N1 C2 S1 1.6(3) . . . . ?
B5 C1 C2 N1 -116.56(19) . . . . ?
B4 C1 C2 N1 -44.7(2) . . . . ?
B2 C1 C2 N1 99.2(2) . . . . ?
B1 C1 C2 N1 171.62(17) . . . . ?
B3 C1 C2 N1 27.1(2) . . . . ?
B5 C1 C2 S1 63.5(2) . . . . ?
B4 C1 C2 S1 135.29(16) . . . . ?
B2 C1 C2 S1 -80.8(2) . . . . ?
B1 C1 C2 S1 -8.4(2) . . . . ?
B3 C1 C2 S1 -152.87(15) . . . . ?
C2 N1 C3 C4 122.7(2) . . . . ?
C2 N1 C3 C8 -59.7(3) . . . . ?
C8 C3 C4 C5 1.8(3) . . . . ?
N1 C3 C4 C5 179.5(2) . . . . ?
C3 C4 C5 C6 -0.6(3) . . . . ?
C4 C5 C6 C7 -0.7(3) . . . . ?
C5 C6 C7 C8 0.8(4) . . . . ?
C4 C3 C8 C7 -1.8(4) . . . . ?
N1 C3 C8 C7 -179.3(2) . . . . ?
C6 C7 C8 C3 0.4(4) . . . . ?
